data_4064290
loop_
_publ_author_name
'Yuan, Jian'
'Hughes, Russell P.'
'Rheingold, Arnold L.'

_publ_section_title
;
 Unexpected Synthesis of a Perfluoroacyl Complex, Cp*Ir(CO)(COC6F11)Br, by
 Direct Fluoroalkylation of a CO Ligand, and Elimination of
 Perfluorocyclohexene by Activation of a \g-C&#x2212;F Bond
;
_journal_issue 6
_journal_name_full Organometallics
_journal_page_first 1744
_journal_paper_doi 10.1021/om200019d
_journal_volume 30
_journal_year 2011
_chemical_formula_sum 'C18 H15 Br F11 Ir O2'
_chemical_formula_weight 744.41
_chemical_name_systematic
; 

 ? 

;
_space_group_IT_number 61
_symmetry_cell_setting orthorhombic
_symmetry_space_group_name_Hall '-P 2ac 2ab'
_symmetry_space_group_name_H-M 'P b c a'
_atom_sites_solution_hydrogens geom
_atom_sites_solution_primary direct
_atom_sites_solution_secondary difmap
_audit_creation_method SHELXL-97
_cell_angle_alpha 90.00
_cell_angle_beta 90.00
_cell_angle_gamma 90.00
_cell_formula_units_Z 8
_cell_length_a 13.1414(9)
_cell_length_b 18.0238(13)
_cell_length_c 18.1292(13)
_cell_measurement_reflns_used 9716
_cell_measurement_temperature 208(2)
_cell_measurement_theta_max 28.02
_cell_measurement_theta_min 2.22
_cell_volume 4294.0(5)
_computing_cell_refinement 'Bruker SMART'
_computing_data_collection 'Bruker SMART'
_computing_data_reduction 'Bruker SAINT'
_computing_molecular_graphics 'Bruker SHELXTL'
_computing_publication_material 'Bruker SHELXTL'
_computing_structure_refinement 'SHELXL-97 (Sheldrick, 1997)'
_computing_structure_solution 'SHELXS-97 (Sheldrick, 1990)'
_diffrn_ambient_temperature 208(2)
_diffrn_measured_fraction_theta_full 0.999
_diffrn_measured_fraction_theta_max 0.934
_diffrn_measurement_device_type 'CCD area detector'
_diffrn_measurement_method 'phi and omega scans'
_diffrn_radiation_monochromator graphite
_diffrn_radiation_source 'fine-focus sealed tube'
_diffrn_radiation_type MoK\a
_diffrn_radiation_wavelength 0.71073
_diffrn_reflns_av_R_equivalents 0.0337
_diffrn_reflns_av_sigmaI/netI 0.0166
_diffrn_reflns_limit_h_max 17
_diffrn_reflns_limit_h_min -17
_diffrn_reflns_limit_k_max 22
_diffrn_reflns_limit_k_min -22
_diffrn_reflns_limit_l_max 24
_diffrn_reflns_limit_l_min -24
_diffrn_reflns_number 50195
_diffrn_reflns_theta_full 25.00
_diffrn_reflns_theta_max 28.28
_diffrn_reflns_theta_min 2.22
_exptl_absorpt_coefficient_mu 8.188
_exptl_absorpt_correction_T_max 0.767
_exptl_absorpt_correction_T_min 0.633
_exptl_absorpt_correction_type multi-scan
_exptl_absorpt_process_details SADABS
_exptl_crystal_colour orange
_exptl_crystal_density_diffrn 2.303
_exptl_crystal_density_method 'not measured'
_exptl_crystal_description blade
_exptl_crystal_F_000 2800
_exptl_crystal_size_max 0.29
_exptl_crystal_size_mid 0.22
_exptl_crystal_size_min 0.10
_refine_diff_density_max 0.510
_refine_diff_density_min -1.553
_refine_diff_density_rms 0.104
_refine_ls_extinction_method none
_refine_ls_goodness_of_fit_ref 1.043
_refine_ls_hydrogen_treatment constr
_refine_ls_matrix_type full
_refine_ls_number_parameters 298
_refine_ls_number_reflns 4980
_refine_ls_number_restraints 0
_refine_ls_restrained_S_all 1.043
_refine_ls_R_factor_all 0.0264
_refine_ls_R_factor_gt 0.0212
_refine_ls_shift/su_max 0.021
_refine_ls_shift/su_mean 0.002
_refine_ls_structure_factor_coef Fsqd
_refine_ls_weighting_details 'calc w=1/[\s^2^(Fo^2^)+(0.0300P)^2^+5.0000P] where P=(Fo^2^+2Fc^2^)/3'
_refine_ls_weighting_scheme calc
_refine_ls_wR_factor_gt 0.0534
_refine_ls_wR_factor_ref 0.0571
_reflns_number_gt 4369
_reflns_number_total 4980
_reflns_threshold_expression >2sigma(I)
_cod_data_source_file om200019d_si_001.cif
_cod_data_source_block rph443
_cod_depositor_comments
;
The following automatic conversions were performed:

'_symmetry_cell_setting' value 'Orthorhombic' changed to
'orthorhombic' according to
/home/saulius/struct/CIF-dictionaries/cif_core.dic dictionary named
'cif_core.dic' version 2.4.1 from 2010-06-29.

Automatic conversion script
Id: cif_fix_values 1715 2011-07-08 13:25:40Z adriana 
;
_cod_original_sg_symbol_H-M Pbca
_cod_database_code 4064290

loop_
_symmetry_equiv_pos_as_xyz
'x, y, z'
'-x+1/2, -y, z+1/2'
'-x, y+1/2, -z+1/2'
'x+1/2, -y+1/2, -z'
'-x, -y, -z'
'x-1/2, y, -z-1/2'
'x, -y-1/2, z-1/2'
'-x-1/2, y-1/2, z'

loop_
_atom_site_label
_atom_site_type_symbol
_atom_site_fract_x
_atom_site_fract_y
_atom_site_fract_z
_atom_site_U_iso_or_equiv
_atom_site_adp_type
_atom_site_occupancy
_atom_site_symmetry_multiplicity
_atom_site_calc_flag
_atom_site_refinement_flags
Ir1 Ir -0.578044(8) -0.300171(6) 0.599101(6) 0.02502(5) Uani 1 1 d .
Br1 Br -0.42626(3) -0.38563(2) 0.60784(2) 0.04726(10) Uani 1 1 d .
F1 F -0.54081(14) -0.14855(9) 0.69014(9) 0.0342(4) Uani 1 1 d .
F2 F -0.28619(14) -0.15711(12) 0.63189(12) 0.0460(5) Uani 1 1 d .
F3 F -0.36416(17) -0.21542(11) 0.72076(11) 0.0478(5) Uani 1 1 d .
F4 F -0.24760(17) -0.09178(12) 0.75784(13) 0.0571(6) Uani 1 1 d .
F5 F -0.40689(17) -0.09025(12) 0.78975(10) 0.0480(5) Uani 1 1 d .
F6 F -0.3525(2) 0.04274(12) 0.74473(13) 0.0620(6) Uani 1 1 d .
F7 F -0.27995(17) -0.00128(12) 0.64599(13) 0.0572(6) Uani 1 1 d .
F8 F -0.53457(17) -0.00065(11) 0.69983(12) 0.0491(5) Uani 1 1 d .
F9 F -0.4573(2) 0.05746(11) 0.61113(13) 0.0569(6) Uani 1 1 d .
F10 F -0.57008(16) -0.06594(12) 0.57031(13) 0.0514(5) Uani 1 1 d .
F11 F -0.40886(16) -0.06500(11) 0.54337(11) 0.0477(5) Uani 1 1 d .
O1 O -0.5863(3) -0.28955(17) 0.76380(15) 0.0704(10) Uani 1 1 d .
O2 O -0.42633(17) -0.21112(13) 0.52722(14) 0.0411(6) Uani 1 1 d .
C1 C -0.7426(2) -0.33713(18) 0.58708(16) 0.0325(6) Uani 1 1 d .
C2 C -0.6818(2) -0.38637(17) 0.54565(17) 0.0332(6) Uani 1 1 d .
C3 C -0.6298(2) -0.34365(18) 0.48886(16) 0.0326(6) Uani 1 1 d .
C4 C -0.6617(2) -0.26931(17) 0.49461(15) 0.0297(6) Uani 1 1 d .
C5 C -0.7261(2) -0.26271(16) 0.55858(16) 0.0292(6) Uani 1 1 d .
C6 C -0.8152(3) -0.3560(2) 0.6475(2) 0.0494(9) Uani 1 1 d .
H6A H -0.8802 -0.3702 0.6264 0.074 Uiso 1 1 calc R
H6B H -0.8244 -0.3132 0.6792 0.074 Uiso 1 1 calc R
H6C H -0.7882 -0.3970 0.6762 0.074 Uiso 1 1 calc R
C7 C -0.6754(3) -0.46925(18) 0.5542(2) 0.0509(9) Uani 1 1 d .
H7A H -0.7287 -0.4925 0.5253 0.076 Uiso 1 1 calc R
H7B H -0.6839 -0.4823 0.6058 0.076 Uiso 1 1 calc R
H7C H -0.6095 -0.4864 0.5371 0.076 Uiso 1 1 calc R
C8 C -0.5634(3) -0.3764(2) 0.4305(2) 0.0483(9) Uani 1 1 d .
H8A H -0.6048 -0.3909 0.3886 0.072 Uiso 1 1 calc R
H8B H -0.5286 -0.4196 0.4500 0.072 Uiso 1 1 calc R
H8C H -0.5136 -0.3399 0.4149 0.072 Uiso 1 1 calc R
C9 C -0.6377(3) -0.2071(2) 0.44284(19) 0.0452(9) Uani 1 1 d .
H9A H -0.6863 -0.2072 0.4025 0.068 Uiso 1 1 calc R
H9B H -0.5695 -0.2135 0.4234 0.068 Uiso 1 1 calc R
H9C H -0.6419 -0.1603 0.4690 0.068 Uiso 1 1 calc R
C10 C -0.7836(3) -0.19455(18) 0.5813(2) 0.0410(8) Uani 1 1 d .
H10A H -0.8472 -0.1920 0.5543 0.061 Uiso 1 1 calc R
H10B H -0.7431 -0.1509 0.5706 0.061 Uiso 1 1 calc R
H10C H -0.7976 -0.1967 0.6338 0.061 Uiso 1 1 calc R
C11 C -0.5805(3) -0.29110(19) 0.7022(2) 0.0407(8) Uani 1 1 d .
C12 C -0.4777(2) -0.21588(17) 0.58173(16) 0.0292(6) Uani 1 1 d .
C13 C -0.4656(2) -0.14810(15) 0.63714(15) 0.0258(5) Uani 1 1 d .
C14 C -0.3637(2) -0.15299(17) 0.67975(16) 0.0323(6) Uani 1 1 d .
C15 C -0.3431(3) -0.08688(19) 0.73187(18) 0.0385(7) Uani 1 1 d .
C16 C -0.3566(3) -0.01155(18) 0.69347(19) 0.0402(7) Uani 1 1 d .
C17 C -0.4576(3) -0.00529(17) 0.65139(19) 0.0394(7) Uani 1 1 d .
C18 C -0.4753(3) -0.07214(18) 0.59883(16) 0.0336(7) Uani 1 1 d .

loop_
_atom_site_aniso_label
_atom_site_aniso_U_11
_atom_site_aniso_U_22
_atom_site_aniso_U_33
_atom_site_aniso_U_23
_atom_site_aniso_U_13
_atom_site_aniso_U_12
Ir1 0.02795(7) 0.02324(8) 0.02386(7) -0.00086(4) -0.00107(4) -0.00084(4)
Br1 0.0405(2) 0.0381(2) 0.0632(2) -0.00116(16) -0.01131(15) 0.01094(14)
F1 0.0365(9) 0.0306(9) 0.0357(9) -0.0041(7) 0.0121(8) -0.0037(7)
F2 0.0286(9) 0.0556(13) 0.0539(12) -0.0135(10) 0.0032(8) 0.0019(9)
F3 0.0634(14) 0.0323(10) 0.0477(11) 0.0071(9) -0.0200(10) 0.0053(9)
F4 0.0504(13) 0.0589(14) 0.0621(13) -0.0061(11) -0.0288(11) -0.0015(10)
F5 0.0698(14) 0.0471(12) 0.0271(9) -0.0036(8) -0.0033(9) -0.0025(10)
F6 0.0872(16) 0.0364(12) 0.0625(14) -0.0179(10) -0.0177(13) -0.0084(11)
F7 0.0505(12) 0.0533(13) 0.0677(15) 0.0058(11) 0.0062(11) -0.0228(10)
F8 0.0545(12) 0.0371(11) 0.0556(12) -0.0069(9) 0.0069(10) 0.0097(9)
F9 0.0827(16) 0.0262(11) 0.0618(14) 0.0122(9) -0.0087(12) -0.0004(11)
F10 0.0535(13) 0.0420(12) 0.0587(13) 0.0047(10) -0.0253(10) 0.0062(9)
F11 0.0693(14) 0.0424(12) 0.0314(10) 0.0067(8) 0.0095(9) -0.0098(10)
O1 0.122(3) 0.066(2) 0.0234(13) 0.0061(12) 0.0019(14) -0.0358(18)
O2 0.0434(14) 0.0432(14) 0.0367(13) -0.0105(10) 0.0142(10) -0.0110(10)
C1 0.0299(15) 0.0339(17) 0.0337(15) -0.0005(12) -0.0011(12) -0.0034(12)
C2 0.0340(15) 0.0267(15) 0.0390(16) -0.0038(12) -0.0058(13) -0.0013(12)
C3 0.0308(15) 0.0378(17) 0.0290(14) -0.0099(13) -0.0045(12) 0.0009(12)
C4 0.0321(15) 0.0318(15) 0.0252(13) -0.0010(12) -0.0060(11) -0.0015(12)
C5 0.0301(14) 0.0264(15) 0.0310(14) -0.0035(11) -0.0033(11) 0.0002(11)
C6 0.0381(18) 0.059(2) 0.051(2) 0.0055(18) 0.0111(16) -0.0095(17)
C7 0.057(2) 0.0252(17) 0.071(3) -0.0020(16) -0.0169(19) -0.0010(15)
C8 0.0408(19) 0.058(2) 0.046(2) -0.0222(18) 0.0000(15) 0.0073(16)
C9 0.055(2) 0.048(2) 0.0320(16) 0.0099(14) -0.0086(15) -0.0114(16)
C10 0.0383(18) 0.0386(19) 0.0460(18) -0.0116(14) -0.0040(15) 0.0097(14)
C11 0.052(2) 0.0350(18) 0.0353(18) 0.0024(13) 0.0003(14) -0.0138(14)
C12 0.0310(15) 0.0293(15) 0.0274(13) -0.0028(12) 0.0004(12) 0.0020(12)
C13 0.0271(14) 0.0270(14) 0.0232(12) 0.0008(11) 0.0012(11) -0.0007(11)
C14 0.0334(16) 0.0310(16) 0.0325(15) 0.0022(12) -0.0063(12) 0.0037(12)
C15 0.0396(17) 0.0390(18) 0.0367(16) -0.0032(14) -0.0111(14) -0.0008(14)
C16 0.0479(19) 0.0323(17) 0.0402(17) -0.0049(14) -0.0038(14) -0.0075(14)
C17 0.0522(19) 0.0241(16) 0.0420(17) 0.0055(13) -0.0012(15) 0.0032(14)
C18 0.0393(17) 0.0274(15) 0.0342(16) 0.0042(12) -0.0054(13) 0.0008(13)

loop_
_atom_type_symbol
_atom_type_description
_atom_type_scat_dispersion_real
_atom_type_scat_dispersion_imag
_atom_type_scat_source
C C 0.0033 0.0016 'International Tables Vol C Tables 4.2.6.8 and 6.1.1.4'
H H 0.0000 0.0000 'International Tables Vol C Tables 4.2.6.8 and 6.1.1.4'
O O 0.0106 0.0060 'International Tables Vol C Tables 4.2.6.8 and 6.1.1.4'
F F 0.0171 0.0103 'International Tables Vol C Tables 4.2.6.8 and 6.1.1.4'
Br Br -0.2901 2.4595 'International Tables Vol C Tables 4.2.6.8 and 6.1.1.4'
Ir Ir -1.4442 7.9887 'International Tables Vol C Tables 4.2.6.8 and 6.1.1.4'

loop_
_geom_angle_atom_site_label_1
_geom_angle_atom_site_label_2
_geom_angle_atom_site_label_3
_geom_angle
C11 Ir1 C12 95.75(13)
C11 Ir1 C5 107.01(13)
C12 Ir1 C5 107.10(11)
C11 Ir1 C3 155.40(13)
C12 Ir1 C3 108.53(12)
C5 Ir1 C3 62.66(11)
C11 Ir1 C4 143.64(14)
C12 Ir1 C4 90.10(11)
C5 Ir1 C4 37.77(10)
C3 Ir1 C4 36.37(11)
C11 Ir1 C1 96.02(13)
C12 Ir1 C1 145.07(12)
C5 Ir1 C1 37.98(11)
C3 Ir1 C1 61.69(11)
C4 Ir1 C1 61.90(11)
C11 Ir1 C2 118.16(13)
C12 Ir1 C2 145.98(11)
C5 Ir1 C2 62.37(11)
C3 Ir1 C2 37.45(11)
C4 Ir1 C2 61.39(11)
C1 Ir1 C2 36.09(11)
C11 Ir1 Br1 90.24(11)
C12 Ir1 Br1 87.32(9)
C5 Ir1 Br1 155.83(7)
C3 Ir1 Br1 94.70(8)
C4 Ir1 Br1 125.94(8)
C1 Ir1 Br1 125.36(8)
C2 Ir1 Br1 94.77(8)
C2 C1 C5 107.9(3)
C2 C1 C6 127.6(3)
C5 C1 C6 124.5(3)
C2 C1 Ir1 72.30(17)
C5 C1 Ir1 67.78(16)
C6 C1 Ir1 127.2(2)
C1 C2 C3 108.0(3)
C1 C2 C7 126.9(3)
C3 C2 C7 124.9(3)
C1 C2 Ir1 71.61(17)
C3 C2 Ir1 70.13(16)
C7 C2 Ir1 126.8(2)
C4 C3 C2 108.1(3)
C4 C3 C8 127.0(3)
C2 C3 C8 124.5(3)
C4 C3 Ir1 72.12(16)
C2 C3 Ir1 72.43(16)
C8 C3 Ir1 126.2(2)
C3 C4 C5 108.3(3)
C3 C4 C9 127.2(3)
C5 C4 C9 124.5(3)
C3 C4 Ir1 71.51(16)
C5 C4 Ir1 68.38(16)
C9 C4 Ir1 127.5(2)
C4 C5 C1 107.3(3)
C4 C5 C10 125.8(3)
C1 C5 C10 125.7(3)
C4 C5 Ir1 73.85(16)
C1 C5 Ir1 74.24(17)
C10 C5 Ir1 127.5(2)
O1 C11 Ir1 175.4(3)
O2 C12 C13 114.2(3)
O2 C12 Ir1 123.0(2)
C13 C12 Ir1 122.71(19)
F1 C13 C14 105.8(2)
F1 C13 C18 105.1(2)
C14 C13 C18 110.3(2)
F1 C13 C12 111.3(2)
C14 C13 C12 111.0(2)
C18 C13 C12 112.9(2)
F2 C14 F3 108.3(2)
F2 C14 C15 107.8(3)
F3 C14 C15 107.9(2)
F2 C14 C13 109.7(2)
F3 C14 C13 108.6(2)
C15 C14 C13 114.4(2)
F4 C15 F5 107.8(3)
F4 C15 C16 109.0(3)
F5 C15 C16 108.8(3)
F4 C15 C14 109.1(3)
F5 C15 C14 109.5(3)
C16 C15 C14 112.6(3)
F7 C16 F6 108.2(3)
F7 C16 C15 109.1(3)
F6 C16 C15 108.9(3)
F7 C16 C17 108.7(3)
F6 C16 C17 108.9(3)
C15 C16 C17 113.0(3)
F8 C17 F9 107.8(3)
F8 C17 C16 109.3(3)
F9 C17 C16 109.2(3)
F8 C17 C18 109.7(3)
F9 C17 C18 108.6(3)
C16 C17 C18 112.2(3)
F11 C18 F10 107.8(2)
F11 C18 C17 106.8(3)
F10 C18 C17 107.9(3)
F11 C18 C13 111.7(3)
F10 C18 C13 108.8(3)
C17 C18 C13 113.6(2)

loop_
_geom_bond_atom_site_label_1
_geom_bond_atom_site_label_2
_geom_bond_distance
Ir1 C11 1.877(4)
Ir1 C12 2.036(3)
Ir1 C5 2.187(3)
Ir1 C3 2.252(3)
Ir1 C4 2.260(3)
Ir1 C1 2.274(3)
Ir1 C2 2.283(3)
Ir1 Br1 2.5251(4)
F1 C13 1.379(3)
F2 C14 1.340(4)
F3 C14 1.349(4)
F4 C15 1.343(4)
F5 C15 1.344(4)
F6 C16 1.351(4)
F7 C16 1.338(4)
F8 C17 1.342(4)
F9 C17 1.346(4)
F10 C18 1.353(4)
F11 C18 1.338(4)
O1 C11 1.120(5)
O2 C12 1.200(4)
C1 C2 1.411(4)
C1 C5 1.454(4)
C1 C6 1.491(4)
C2 C3 1.456(4)
C2 C7 1.504(4)
C3 C4 1.408(4)
C3 C8 1.493(4)
C4 C5 1.441(4)
C4 C9 1.495(4)
C5 C10 1.500(4)
C12 C13 1.590(4)
C13 C14 1.548(4)
C13 C18 1.540(4)
C14 C15 1.545(4)
C15 C16 1.536(5)
C16 C17 1.535(5)
C17 C18 1.553(5)
